data_7133999
loop_
_publ_author_name
'Huang, Zhi-Cong'
'Ruan, Zhi-Ling'
'Dai, Hui-Xiong'
'Xu, Hui'

_publ_section_title
;
 Ring Expansion of 3-Hydroxyoxindoles to 4-Quinolones via
 Palladium-Catalyzed C--C(acyl) Bond Cleavage and Subsequent Camps
 Cyclization
;
_journal_name_full 'Chemical Communications'
_journal_paper_doi 10.1039/D4CC05369A
_journal_year 2024
_chemical_formula_moiety '2(C18 H14 F3 N O)'
_chemical_formula_sum 'C36 H28 F6 N2 O2'
_chemical_formula_weight 634.60
_space_group_crystal_system orthorhombic
_space_group_IT_number 62
_space_group_name_Hall '-P 2ac 2n'
_space_group_name_H-M_alt 'P n m a'
_atom_sites_solution_hydrogens geom
_atom_sites_solution_primary dual
_audit_creation_date 2022-12-12
_audit_creation_method
;
Olex2 1.2
(compiled 2018.05.29 svn.r3508 for OlexSys, GUI svn.r5506)
;
_audit_update_record
;
2024-06-08 deposited with the CCDC.	2024-11-20 downloaded from the CCDC.
;
_cell_angle_alpha 90
_cell_angle_beta 90
_cell_angle_gamma 90
_cell_formula_units_Z 4
_cell_length_a 25.784(2)
_cell_length_b 6.9333(6)
_cell_length_c 16.7815(18)
_cell_measurement_reflns_used 1806
_cell_measurement_temperature 150
_cell_measurement_theta_max 25.587
_cell_measurement_theta_min 2.426
_cell_volume 3000.0(5)
_computing_cell_refinement 'SAINT V8.40A (?, 2016)'
_computing_data_reduction 'SAINT V8.40A (?, 2016)'
_computing_molecular_graphics 'Olex2 (Dolomanov et al., 2009)'
_computing_publication_material 'Olex2 (Dolomanov et al., 2009)'
_computing_structure_refinement 'ShelXL (Sheldrick, 2015)'
_computing_structure_solution 'ShelXT (Sheldrick, 2015)'
_diffrn_ambient_temperature 150.0
_diffrn_measured_fraction_theta_full 0.981
_diffrn_measured_fraction_theta_max 0.975
_diffrn_measurement_device_type 'Bruker D8 VENTURE'
_diffrn_measurement_method '\f and \w scans'
_diffrn_radiation_type MoK\a
_diffrn_radiation_wavelength 0.71073
_diffrn_reflns_av_R_equivalents 0.0818
_diffrn_reflns_av_unetI/netI 0.0579
_diffrn_reflns_Laue_measured_fraction_full 0.981
_diffrn_reflns_Laue_measured_fraction_max 0.975
_diffrn_reflns_limit_h_max 32
_diffrn_reflns_limit_h_min -26
_diffrn_reflns_limit_k_max 8
_diffrn_reflns_limit_k_min -8
_diffrn_reflns_limit_l_max 20
_diffrn_reflns_limit_l_min -17
_diffrn_reflns_number 17528
_diffrn_reflns_point_group_measured_fraction_full 0.981
_diffrn_reflns_point_group_measured_fraction_max 0.975
_diffrn_reflns_theta_full 25.242
_diffrn_reflns_theta_max 26.383
_diffrn_reflns_theta_min 1.992
_diffrn_standards_number 0
_exptl_absorpt_coefficient_mu 0.113
_exptl_absorpt_correction_T_max 0.0452
_exptl_absorpt_correction_T_min 0.0233
_exptl_absorpt_correction_type multi-scan
_exptl_absorpt_process_details
'SADABS-2016/2 (Bruker,2016/2) was used for absorption correction. wR2(int) was 0.1061 before and 0.0505 after correction. The Ratio of minimum to maximum transmission is 0.5155. The \l/2 correction factor is Not present.'
_exptl_crystal_colour colourless
_exptl_crystal_colour_primary colourless
_exptl_crystal_density_diffrn 1.405
_exptl_crystal_description block
_exptl_crystal_F_000 1312
_exptl_crystal_size_max 0.12
_exptl_crystal_size_mid 0.08
_exptl_crystal_size_min 0.05
_refine_diff_density_max 0.343
_refine_diff_density_min -0.307
_refine_diff_density_rms 0.051
_refine_ls_extinction_method none
_refine_ls_goodness_of_fit_ref 1.017
_refine_ls_hydrogen_treatment constr
_refine_ls_matrix_type full
_refine_ls_number_parameters 275
_refine_ls_number_reflns 3262
_refine_ls_number_restraints 312
_refine_ls_restrained_S_all 0.976
_refine_ls_R_factor_all 0.1363
_refine_ls_R_factor_gt 0.0628
_refine_ls_shift/su_max 0.000
_refine_ls_shift/su_mean 0.000
_refine_ls_structure_factor_coef Fsqd
_refine_ls_weighting_details 'w=1/[\s^2^(Fo^2^)+(0.0741P)^2^+1.5389P] where P=(Fo^2^+2Fc^2^)/3'
_refine_ls_weighting_scheme calc
_refine_ls_wR_factor_gt 0.1427
_refine_ls_wR_factor_ref 0.1911
_reflns_Friedel_coverage 0.000
_reflns_number_gt 1651
_reflns_number_total 3262
_reflns_threshold_expression 'I > 2\s(I)'
_cod_data_source_file d4cc05369a2.cif
_cod_data_source_block dd
_cod_database_code 7133999
_shelx_shelxl_version_number 2018/3
_shelx_space_group_comment
;
The symmetry employed for this shelxl refinement is uniquely defined
by the following loop, which should always be used as a source of
symmetry information in preference to the above space-group names.
They are only intended as comments.
;
_shelx_estimated_absorpt_t_max 0.994
_shelx_estimated_absorpt_t_min 0.987
_olex2_refinement_description
;
1. Fixed Uiso
 At 1.2 times of:
  All C(H) groups, {H1A,H1B,H1C} of C1
 At 1.5 times of:
  {H24A,H24B,H24C} of C24, {H9A,H9B,H9C} of C9, {H26A,H26B,H26C} of C26
2. Rigid body (RIGU) restrains
 All non-hydrogen atoms
 with sigma for 1-2 distances of 0.004 and sigma for 1-3 distances of 0.004
3. Others
 Fixed Sof: H1A(0.5) H1B(0.5) H1C(0.5) H9A(0.5) H9B(0.5) H9C(0.5) H24A(0.5)
 H24B(0.5) H24C(0.5) H26A(0.5) H26B(0.5) H26C(0.5) F5(0.5) F3(0.5) F4(0.5)
4.a Aromatic/amide H refined with riding coordinates:
 C21(H21), C18(H18), C19(H19), C3(H3), C20(H20), C12(H12), C13(H13), C5(H5),
 C00W(H00W), C4(H4), C28(H28), C29(H29)
4.b Idealised Me refined as rotating group:
 C1(H1A,H1B,H1C), C9(H9A,H9B,H9C), C24(H24A,H24B,H24C), C26(H26A,H26B,H26C)
;
_olex2_submission_special_instructions 'No special instructions were received'

loop_
_space_group_symop_operation_xyz
'x, y, z'
'-x+1/2, -y, z+1/2'
'-x, y+1/2, -z'
'x+1/2, -y+1/2, -z+1/2'
'-x, -y, -z'
'x-1/2, y, -z-1/2'
'x, -y-1/2, z'
'-x-1/2, y-1/2, z-1/2'

loop_
_atom_site_label
_atom_site_type_symbol
_atom_site_fract_x
_atom_site_fract_y
_atom_site_fract_z
_atom_site_U_iso_or_equiv
_atom_site_adp_type
_atom_site_occupancy
_atom_site_site_symmetry_order
_atom_site_calc_flag
_atom_site_refinement_flags_posn
_atom_site_refinement_flags_adp
_atom_site_refinement_flags_occupancy
_atom_site_disorder_assembly
_atom_site_disorder_group
O2 O 0.25610(8) 0.750000 0.80314(13) 0.0418(6) Uani 1 2 d S TU P . .
O1 O 0.38496(8) 0.250000 0.75793(14) 0.0478(6) Uani 1 2 d S TU P . .
N1 N 0.24693(10) 0.250000 0.63687(15) 0.0395(7) Uani 1 2 d S TU P . .
N2 N 0.39298(10) 0.750000 0.67950(15) 0.0401(7) Uani 1 2 d S TU P . .
F2 F 0.00888(9) 0.250000 0.81092(15) 0.1205(12) Uani 1 2 d S TU P . .
F1 F 0.03540(7) 0.3989(3) 0.90993(12) 0.1114(7) Uani 1 1 d . U . . .
C6 C 0.34054(12) 0.250000 0.63440(19) 0.0381(8) Uani 1 2 d S TU P . .
C8 C 0.29317(12) 0.250000 0.76178(18) 0.0371(8) Uani 1 2 d S TU P . .
C2 C 0.29287(12) 0.250000 0.59408(19) 0.0375(8) Uani 1 2 d S TU P . .
C7 C 0.34238(12) 0.250000 0.7215(2) 0.0384(8) Uani 1 2 d S TU P . .
C11 C 0.19628(12) 0.250000 0.76017(18) 0.0382(8) Uani 1 2 d S TU P . .
C21 C 0.25320(12) 0.750000 0.63378(19) 0.0384(8) Uani 1 2 d S TU P . .
H21 H 0.220835 0.750000 0.660846 0.046 Uiso 1 2 calc RS T P . .
C17 C 0.34684(12) 0.750000 0.63675(19) 0.0350(7) Uani 1 2 d S TU P . .
C23 C 0.34728(12) 0.750000 0.80524(19) 0.0379(8) Uani 1 2 d S TU P . .
C10 C 0.24772(12) 0.250000 0.71903(19) 0.0362(7) Uani 1 2 d S TU P . .
C22 C 0.29793(12) 0.750000 0.76505(18) 0.0354(7) Uani 1 2 d S TU P . .
C16 C 0.29937(12) 0.750000 0.67843(18) 0.0361(7) Uani 1 2 d S TU P . .
C18 C 0.34684(13) 0.750000 0.55325(19) 0.0420(8) Uani 1 2 d S TU P . .
H18 H 0.378768 0.750000 0.524984 0.050 Uiso 1 2 calc RS T P . .
C25 C 0.39226(12) 0.750000 0.76178(19) 0.0384(8) Uani 1 2 d S TU P . .
C27 C 0.44325(12) 0.750000 0.80348(19) 0.0398(8) Uani 1 2 d S TU P . .
C14 C 0.09815(12) 0.250000 0.82980(19) 0.0406(8) Uani 1 2 d S TU P . .
C19 C 0.30092(13) 0.750000 0.5123(2) 0.0460(9) Uani 1 2 d S TU P . .
H19 H 0.301314 0.750000 0.455740 0.055 Uiso 1 2 calc RS T P . .
C15 C 0.04565(13) 0.250000 0.8642(2) 0.0492(9) Uani 1 2 d S TU P . .
C3 C 0.29267(14) 0.250000 0.51045(19) 0.0445(9) Uani 1 2 d S TU P . .
H3 H 0.260701 0.250000 0.482325 0.053 Uiso 1 2 calc RS T P . .
C1 C 0.19810(12) 0.250000 0.59273(19) 0.0457(9) Uani 1 2 d S TU P . .
H1A H 0.169097 0.236787 0.630083 0.055 Uiso 0.5 1 calc GR . . A -1
H1B H 0.197776 0.141766 0.555174 0.055 Uiso 0.5 1 calc GR . . A -1
H1C H 0.194656 0.371447 0.563324 0.055 Uiso 0.5 1 calc GR . . A -1
C9 C 0.29234(13) 0.250000 0.8515(2) 0.0471(9) Uani 1 2 d S TU P . .
H9A H 0.270144 0.144862 0.870507 0.071 Uiso 0.5 1 calc GR . . B -1
H9B H 0.278688 0.373483 0.870694 0.071 Uiso 0.5 1 calc GR . . B -1
H9C H 0.327651 0.231655 0.871763 0.071 Uiso 0.5 1 calc GR . . B -1
C20 C 0.25383(13) 0.750000 0.55222(19) 0.0436(8) Uani 1 2 d S TU P . .
H20 H 0.222222 0.750000 0.523137 0.052 Uiso 1 2 calc RS T P . .
C12 C 0.17195(9) 0.4213(3) 0.77911(15) 0.0503(7) Uani 1 1 d . U . . .
H12 H 0.188840 0.540413 0.768624 0.060 Uiso 1 1 calc R . . . .
C13 C 0.12288(9) 0.4206(3) 0.81344(16) 0.0514(7) Uani 1 1 d . U . . .
H13 H 0.106333 0.539404 0.825674 0.062 Uiso 1 1 calc R . . . .
C24 C 0.34753(13) 0.750000 0.89465(19) 0.0484(9) Uani 1 2 d S TU P . .
H24A H 0.346859 0.883236 0.914119 0.073 Uiso 0.5 1 calc GR . . C -1
H24B H 0.378967 0.685701 0.913914 0.073 Uiso 0.5 1 calc GR . . C -1
H24C H 0.316912 0.681063 0.914310 0.073 Uiso 0.5 1 calc GR . . C -1
C5 C 0.38691(13) 0.250000 0.5901(2) 0.0463(9) Uani 1 2 d S TU P . .
H5 H 0.419279 0.250000 0.617088 0.056 Uiso 1 2 calc RS T P . .
C00W C 0.38593(15) 0.250000 0.5084(2) 0.0530(10) Uani 1 2 d S TU P . .
H00W H 0.417369 0.250000 0.478893 0.064 Uiso 1 2 calc RS T P . .
C4 C 0.33854(14) 0.250000 0.4694(2) 0.0526(10) Uani 1 2 d S TU P . .
H4 H 0.337885 0.250000 0.412836 0.063 Uiso 1 2 calc RS T P . .
C28 C 0.46647(9) 0.9213(4) 0.82513(16) 0.0581(7) Uani 1 1 d . U . . .
H28 H 0.450784 1.040216 0.810639 0.070 Uiso 1 1 calc R . . . .
C30 C 0.53574(14) 0.750000 0.8889(2) 0.0521(10) Uani 1 2 d S TU P E .
C26 C 0.44196(13) 0.750000 0.6346(2) 0.0524(10) Uani 1 2 d S TU P . .
H26A H 0.445478 0.872064 0.605653 0.079 Uiso 0.5 1 calc GR . . D -1
H26B H 0.441965 0.642658 0.596606 0.079 Uiso 0.5 1 calc GR . . D -1
H26C H 0.471092 0.735278 0.671619 0.079 Uiso 0.5 1 calc GR . . D -1
C29 C 0.51221(10) 0.9216(4) 0.86761(17) 0.0627(8) Uani 1 1 d . U . . .
H29 H 0.527712 1.040681 0.882340 0.075 Uiso 1 1 calc R . . . .
C31 C 0.58519(16) 0.750000 0.9337(3) 0.0732(12) Uani 1 2 d S TU P . .
F5 F 0.62337(13) 0.8284(7) 0.8943(3) 0.151(2) Uani 0.5 1 d . U . E -1
F3 F 0.60230(14) 0.5764(6) 0.9525(3) 0.0998(13) Uani 0.5 1 d . U . E -1
F4 F 0.58185(16) 0.8338(7) 1.0017(2) 0.161(2) Uani 0.5 1 d . U . E -1

loop_
_atom_site_aniso_label
_atom_site_aniso_U_11
_atom_site_aniso_U_22
_atom_site_aniso_U_33
_atom_site_aniso_U_23
_atom_site_aniso_U_13
_atom_site_aniso_U_12
O2 0.0369(12) 0.0462(12) 0.0422(12) 0.000 0.0039(10) 0.000
O1 0.0328(12) 0.0554(13) 0.0552(14) 0.000 -0.0035(11) 0.000
N1 0.0373(14) 0.0469(14) 0.0343(13) 0.000 -0.0011(12) 0.000
N2 0.0346(14) 0.0453(14) 0.0405(14) 0.000 0.0004(12) 0.000
F2 0.0353(13) 0.259(4) 0.0670(16) 0.000 -0.0048(12) 0.000
F1 0.0625(11) 0.1104(13) 0.1615(16) -0.0656(12) 0.0545(10) -0.0175(9)
C6 0.0367(17) 0.0358(15) 0.0418(16) 0.000 0.0023(13) 0.000
C8 0.0370(16) 0.0365(15) 0.0378(16) 0.000 -0.0019(13) 0.000
C2 0.0339(16) 0.0387(16) 0.0398(16) 0.000 0.0069(13) 0.000
C7 0.0346(16) 0.0315(14) 0.0489(18) 0.000 -0.0024(14) 0.000
C11 0.0361(17) 0.0430(16) 0.0354(17) 0.000 0.0014(14) 0.000
C21 0.0327(17) 0.0381(16) 0.0444(17) 0.000 0.0016(14) 0.000
C17 0.0324(15) 0.0363(15) 0.0364(16) 0.000 0.0001(13) 0.000
C23 0.0366(16) 0.0360(15) 0.0410(17) 0.000 -0.0007(14) 0.000
C10 0.0356(16) 0.0354(15) 0.0376(16) 0.000 0.0019(13) 0.000
C22 0.0334(16) 0.0318(14) 0.0411(17) 0.000 0.0037(13) 0.000
C16 0.0382(16) 0.0312(14) 0.0390(16) 0.000 -0.0011(13) 0.000
C18 0.0454(19) 0.0442(17) 0.0365(17) 0.000 0.0043(14) 0.000
C25 0.0366(17) 0.0361(15) 0.0427(17) 0.000 -0.0038(14) 0.000
C27 0.0333(17) 0.0469(17) 0.0393(18) 0.000 0.0036(14) 0.000
C14 0.0314(16) 0.0520(17) 0.0384(18) 0.000 -0.0011(14) 0.000
C19 0.0477(19) 0.0540(19) 0.0362(18) 0.000 -0.0004(15) 0.000
C15 0.0394(19) 0.0511(18) 0.057(2) 0.000 0.0041(16) 0.000
C3 0.0447(19) 0.0498(18) 0.0391(17) 0.000 0.0025(15) 0.000
C1 0.0367(18) 0.062(2) 0.0382(18) 0.000 -0.0049(15) 0.000
C9 0.0423(19) 0.059(2) 0.0398(17) 0.000 -0.0046(16) 0.000
C20 0.0435(18) 0.0446(18) 0.0426(18) 0.000 -0.0062(15) 0.000
C12 0.0440(14) 0.0408(12) 0.0661(16) -0.0046(12) 0.0098(12) -0.0056(10)
C13 0.0390(13) 0.0454(12) 0.0697(17) -0.0108(12) 0.0062(12) 0.0012(11)
C24 0.040(2) 0.064(2) 0.0411(18) 0.000 -0.0030(16) 0.000
C5 0.0375(18) 0.0422(17) 0.059(2) 0.000 0.0065(16) 0.000
C00W 0.054(2) 0.0498(19) 0.055(2) 0.000 0.0165(17) 0.000
C4 0.059(2) 0.055(2) 0.043(2) 0.000 0.0112(16) 0.000
C28 0.0460(14) 0.0457(13) 0.0826(19) 0.0021(13) -0.0180(13) -0.0015(11)
C30 0.0418(19) 0.057(2) 0.057(2) 0.000 -0.0095(17) 0.000
C26 0.0356(18) 0.071(2) 0.051(2) 0.000 0.0019(16) 0.000
C29 0.0480(15) 0.0518(14) 0.088(2) -0.0045(14) -0.0174(14) -0.0046(12)
C31 0.053(2) 0.082(3) 0.085(3) 0.000 -0.022(2) 0.000
F5 0.0461(19) 0.221(6) 0.186(4) 0.091(3) -0.028(2) -0.037(2)
F3 0.067(2) 0.096(2) 0.136(3) 0.004(2) -0.054(2) 0.0227(19)
F4 0.114(3) 0.229(6) 0.139(3) -0.104(3) -0.078(2) 0.072(3)

loop_
_atom_type_symbol
_atom_type_description
_atom_type_scat_dispersion_real
_atom_type_scat_dispersion_imag
_atom_type_scat_source
C C 0.0033 0.0016 'International Tables Vol C Tables 4.2.6.8 and 6.1.1.4'
H H 0.0000 0.0000 'International Tables Vol C Tables 4.2.6.8 and 6.1.1.4'
F F 0.0171 0.0103 'International Tables Vol C Tables 4.2.6.8 and 6.1.1.4'
N N 0.0061 0.0033 'International Tables Vol C Tables 4.2.6.8 and 6.1.1.4'
O O 0.0106 0.0060 'International Tables Vol C Tables 4.2.6.8 and 6.1.1.4'

loop_
_geom_angle_atom_site_label_1
_geom_angle_atom_site_label_2
_geom_angle_atom_site_label_3
_geom_angle
_geom_angle_site_symmetry_1
_geom_angle_site_symmetry_3
_geom_angle_publ_flag
C2 N1 C1 118.3(3) . . ?
C10 N1 C2 120.4(3) . . ?
C10 N1 C1 121.3(3) . . ?
C17 N2 C26 118.1(3) . . ?
C25 N2 C17 120.3(3) . . ?
C25 N2 C26 121.6(3) . . ?
C2 C6 C7 120.7(3) . . ?
C2 C6 C5 119.3(3) . . ?
C5 C6 C7 120.0(3) . . ?
C7 C8 C9 118.8(3) . . ?
C10 C8 C7 120.5(3) . . ?
C10 C8 C9 120.7(3) . . ?
N1 C2 C6 119.9(3) . . ?
N1 C2 C3 121.0(3) . . ?
C6 C2 C3 119.0(3) . . ?
O1 C7 C6 120.9(3) . . ?
O1 C7 C8 122.9(3) . . ?
C8 C7 C6 116.2(3) . . ?
C12 C11 C10 120.62(15) . . ?
C12 C11 C10 120.63(15) 7_565 . ?
C12 C11 C12 118.7(3) . 7_565 ?
C16 C21 H21 119.3 . . ?
C20 C21 H21 119.3 . . ?
C20 C21 C16 121.5(3) . . ?
N2 C17 C16 119.2(3) . . ?
N2 C17 C18 121.1(3) . . ?
C18 C17 C16 119.7(3) . . ?
C22 C23 C24 118.2(3) . . ?
C25 C23 C22 119.9(3) . . ?
C25 C23 C24 121.9(3) . . ?
N1 C10 C11 116.7(3) . . ?
C8 C10 N1 122.3(3) . . ?
C8 C10 C11 121.0(3) . . ?
O2 C22 C23 121.4(3) . . ?
O2 C22 C16 122.1(3) . . ?
C23 C22 C16 116.5(3) . . ?
C21 C16 C17 118.1(3) . . ?
C21 C16 C22 120.7(3) . . ?
C17 C16 C22 121.2(3) . . ?
C17 C18 H18 120.0 . . ?
C19 C18 C17 120.1(3) . . ?
C19 C18 H18 120.0 . . ?
N2 C25 C27 117.3(3) . . ?
C23 C25 N2 122.9(3) . . ?
C23 C25 C27 119.8(3) . . ?
C28 C27 C25 120.47(15) . . ?
C28 C27 C25 120.47(15) 7_575 . ?
C28 C27 C28 118.9(3) . 7_575 ?
C13 C14 C15 120.41(15) . . ?
C13 C14 C15 120.41(15) 7_565 . ?
C13 C14 C13 119.2(3) 7_565 . ?
C18 C19 H19 119.5 . . ?
C18 C19 C20 121.0(3) . . ?
C20 C19 H19 119.5 . . ?
F2 C15 F1 104.7(2) . . ?
F2 C15 F1 104.7(2) . 7_565 ?
F2 C15 C14 113.6(3) . . ?
F1 C15 F1 103.7(3) . 7_565 ?
F1 C15 C14 114.5(2) . . ?
F1 C15 C14 114.5(2) 7_565 . ?
C2 C3 H3 120.0 . . ?
C4 C3 C2 120.0(3) . . ?
C4 C3 H3 120.0 . . ?
N1 C1 H1A 109.5 . . ?
N1 C1 H1B 109.5 . . ?
N1 C1 H1C 109.5 . . ?
H1A C1 H1B 109.5 . . ?
H1A C1 H1C 109.5 . . ?
H1B C1 H1C 109.5 . . ?
C8 C9 H9A 109.5 . . ?
C8 C9 H9B 109.5 . . ?
C8 C9 H9C 109.5 . . ?
H9A C9 H9B 109.5 . . ?
H9A C9 H9C 109.5 . . ?
H9B C9 H9C 109.5 . . ?
C21 C20 C19 119.5(3) . . ?
C21 C20 H20 120.2 . . ?
C19 C20 H20 120.2 . . ?
C11 C12 H12 119.8 . . ?
C11 C12 C13 120.4(2) . . ?
C13 C12 H12 119.8 . . ?
C14 C13 C12 120.6(2) . . ?
C14 C13 H13 119.7 . . ?
C12 C13 H13 119.7 . . ?
C23 C24 H24A 109.5 . . ?
C23 C24 H24B 109.5 . . ?
C23 C24 H24C 109.5 . . ?
H24A C24 H24B 109.5 . . ?
H24A C24 H24C 109.5 . . ?
H24B C24 H24C 109.5 . . ?
C6 C5 H5 119.6 . . ?
C00W C5 C6 120.9(3) . . ?
C00W C5 H5 119.6 . . ?
C5 C00W H00W 120.4 . . ?
C5 C00W C4 119.2(3) . . ?
C4 C00W H00W 120.4 . . ?
C3 C4 C00W 121.6(3) . . ?
C3 C4 H4 119.2 . . ?
C00W C4 H4 119.2 . . ?
C27 C28 H28 119.7 . . ?
C29 C28 C27 120.6(2) . . ?
C29 C28 H28 119.7 . . ?
C29 C30 C29 118.7(3) . 7_575 ?
C29 C30 C31 120.63(17) . . ?
C29 C30 C31 120.63(16) 7_575 . ?
N2 C26 H26A 109.5 . . ?
N2 C26 H26B 109.5 . . ?
N2 C26 H26C 109.5 . . ?
H26A C26 H26B 109.5 . . ?
H26A C26 H26C 109.5 . . ?
H26B C26 H26C 109.5 . . ?
C28 C29 C30 120.5(3) . . ?
C28 C29 H29 119.7 . . ?
C30 C29 H29 119.7 . . ?
F5 C31 C30 113.1(4) . . ?
F5 C31 F3 104.4(4) . . ?
F3 C31 C30 114.2(2) . . ?
F4 C31 C30 113.2(4) . . ?
F4 C31 F5 108.2(4) . . ?
F4 C31 F3 102.9(4) . . ?

loop_
_geom_bond_atom_site_label_1
_geom_bond_atom_site_label_2
_geom_bond_distance
_geom_bond_site_symmetry_2
_geom_bond_publ_flag
O2 C22 1.254(4) . ?
O1 C7 1.256(4) . ?
N1 C2 1.385(4) . ?
N1 C10 1.379(4) . ?
N1 C1 1.461(4) . ?
N2 C17 1.389(4) . ?
N2 C25 1.381(4) . ?
N2 C26 1.471(4) . ?
F2 C15 1.303(4) . ?
F1 C15 1.313(3) . ?
C6 C2 1.403(4) . ?
C6 C7 1.463(4) . ?
C6 C5 1.408(4) . ?
C8 C7 1.437(4) . ?
C8 C10 1.374(4) . ?
C8 C9 1.506(4) . ?
C2 C3 1.403(4) . ?
C11 C10 1.495(4) . ?
C11 C12 1.380(3) 7_565 ?
C11 C12 1.380(3) . ?
C21 H21 0.9500 . ?
C21 C16 1.407(4) . ?
C21 C20 1.369(4) . ?
C17 C16 1.410(4) . ?
C17 C18 1.401(4) . ?
C23 C22 1.440(4) . ?
C23 C25 1.370(4) . ?
C23 C24 1.500(4) . ?
C22 C16 1.454(4) . ?
C18 H18 0.9500 . ?
C18 C19 1.369(5) . ?
C25 C27 1.489(4) . ?
C27 C28 1.379(3) . ?
C27 C28 1.379(3) 7_575 ?
C14 C15 1.472(5) . ?
C14 C13 1.372(3) 7_565 ?
C14 C13 1.372(3) . ?
C19 H19 0.9500 . ?
C19 C20 1.386(5) . ?
C3 H3 0.9500 . ?
C3 C4 1.368(5) . ?
C1 H1A 0.9800 . ?
C1 H1B 0.9800 . ?
C1 H1C 0.9800 . ?
C9 H9A 0.9800 . ?
C9 H9B 0.9800 . ?
C9 H9C 0.9800 . ?
C20 H20 0.9500 . ?
C12 H12 0.9500 . ?
C12 C13 1.390(3) . ?
C13 H13 0.9500 . ?
C24 H24A 0.9800 . ?
C24 H24B 0.9800 . ?
C24 H24C 0.9800 . ?
C5 H5 0.9500 . ?
C5 C00W 1.370(5) . ?
C00W H00W 0.9500 . ?
C00W C4 1.386(5) . ?
C4 H4 0.9500 . ?
C28 H28 0.9500 . ?
C28 C29 1.378(3) . ?
C30 C29 1.383(3) . ?
C30 C29 1.383(3) 7_575 ?
C30 C31 1.480(5) . ?
C26 H26A 0.9800 . ?
C26 H26B 0.9800 . ?
C26 H26C 0.9800 . ?
C29 H29 0.9500 . ?
C31 F5 1.305(5) . ?
C31 F3 1.320(4) . ?
C31 F4 1.283(5) . ?
